data_1563422
loop_
_publ_author_name
'Sasano, Yoshifumi'
'Maeda, Hiromitsu'
'Tanaka, Hiroki'
'Haketa, Yohei'
'Kobayashi, Yoichi'
'Ishibashi, Yukihide'
'Asahi, Tsuyoshi'
'Morimoto, Tatsuki'
'Yasuda, Nobuhiro'
'Sato, Ryuma'
'Shigeta, Yasuteru'

_publ_section_title
;
 Ion-pairing&#x00A0;\p-electronic systems: ordered arrangement and
 noncovalent interactions of negatively charged porphyrins
;
_journal_name_full 'Chemical Science'
_journal_paper_doi 10.1039/D1SC02260A
_journal_year 2021
_chemical_formula_sum 'C66 H42 F15 N7 O2'
_chemical_formula_weight 1250.06
_chemical_melting_point ?
_space_group_crystal_system triclinic
_space_group_IT_number 2
_space_group_name_Hall '-P 1'
_space_group_name_H-M_alt 'P -1'
_atom_sites_solution_hydrogens mixed
_audit_creation_method SHELXL-2014/7
_audit_update_record
;
2019-03-30 deposited with the CCDC.	2021-06-14 downloaded from the CCDC.
;
_cell_angle_alpha 103.059(4)
_cell_angle_beta 93.168(4)
_cell_angle_gamma 93.947(4)
_cell_formula_units_Z 2
_cell_length_a 7.389(2)
_cell_length_b 13.345(4)
_cell_length_c 26.551(8)
_cell_measurement_reflns_used 20573
_cell_measurement_temperature 90(2)
_cell_measurement_theta_max 28.139
_cell_measurement_theta_min 1.732
_cell_volume 2537.6(13)
_computing_cell_refinement 'Rapid Auto(Rigaku)'
_computing_data_collection 'Rapid Auto(Rigaku)'
_computing_data_reduction 'Rapid Auto(Rigaku)'
_computing_structure_refinement 'SHELXL-2014/7 (Sheldrick, 2014)'
_computing_structure_solution 'SHELXS-97 (Sheldrick, 1990)'
_diffrn_ambient_temperature 90(2)
_diffrn_detector_area_resol_mean 29
_diffrn_measured_fraction_theta_full 0.980
_diffrn_measured_fraction_theta_max 0.980
_diffrn_measurement_device_type 'Rigaku Saturn 724'
_diffrn_measurement_method 'Oscillation Photograph'
_diffrn_radiation_monochromator 'Si(111) Channel Cut'
_diffrn_radiation_type Synchrotron
_diffrn_radiation_wavelength 0.7829
_diffrn_reflns_av_R_equivalents 0.0515
_diffrn_reflns_av_unetI/netI 0.0674
_diffrn_reflns_Laue_measured_fraction_full 0.980
_diffrn_reflns_Laue_measured_fraction_max 0.980
_diffrn_reflns_limit_h_max 8
_diffrn_reflns_limit_h_min -8
_diffrn_reflns_limit_k_max 16
_diffrn_reflns_limit_k_min -16
_diffrn_reflns_limit_l_max 31
_diffrn_reflns_limit_l_min -31
_diffrn_reflns_number 20573
_diffrn_reflns_point_group_measured_fraction_full 0.980
_diffrn_reflns_point_group_measured_fraction_max 0.980
_diffrn_reflns_theta_full 28.017
_diffrn_reflns_theta_max 28.139
_diffrn_reflns_theta_min 1.732
_diffrn_source 'synchrotron radiation SPring-8 BL40XU'
_exptl_absorpt_coefficient_mu 0.173
_exptl_absorpt_correction_T_max 1.000
_exptl_absorpt_correction_T_min 0.712
_exptl_absorpt_correction_type multi-scan
_exptl_absorpt_process_details 'ABSCOR (T.Higashi, 2001)'
_exptl_crystal_colour brown
_exptl_crystal_density_diffrn 1.636
_exptl_crystal_density_meas ?
_exptl_crystal_description rod
_exptl_crystal_F_000 1276
_exptl_crystal_size_max 0.010
_exptl_crystal_size_mid 0.010
_exptl_crystal_size_min 0.010
_refine_diff_density_max 0.264
_refine_diff_density_min -0.392
_refine_diff_density_rms 0.071
_refine_ls_extinction_method none
_refine_ls_goodness_of_fit_ref 1.055
_refine_ls_hydrogen_treatment mixed
_refine_ls_matrix_type full
_refine_ls_number_parameters 820
_refine_ls_number_reflns 9086
_refine_ls_number_restraints 0
_refine_ls_restrained_S_all 1.055
_refine_ls_R_factor_all 0.1039
_refine_ls_R_factor_gt 0.0629
_refine_ls_shift/su_max 0.000
_refine_ls_shift/su_mean 0.000
_refine_ls_structure_factor_coef Fsqd
_refine_ls_weighting_details 'w=1/[\s^2^(Fo^2^)+(0.0795P)^2^+1.9652P] where P=(Fo^2^+2Fc^2^)/3'
_refine_ls_weighting_scheme calc
_refine_ls_wR_factor_gt 0.1427
_refine_ls_wR_factor_ref 0.1752
_reflns_Friedel_coverage 0.000
_reflns_number_gt 5951
_reflns_number_total 9086
_reflns_threshold_expression 'I > 2\s(I)'
_cod_data_source_file d1sc02260a2.cif
_cod_data_source_block 171217_ys_8-1
_cod_depositor_comments
;
The following automatic conversions were performed:

data item '_chemical_melting_point' value 'not measured' was changed
to '?' -- the value is undefined or not given.

data item '_exptl_crystal_density_meas' value 'not measured' was
changed to '?' -- the value is perceived as not measured.

Automatic conversion script
Id: cif_fix_values 7556 2019-12-06 15:28:31Z antanas 
;
_cod_original_cell_volume 2537.6(14)
_cod_database_code 1563422
_shelx_shelxl_version_number 2014/7
_shelx_space_group_comment
;
The symmetry employed for this shelxl refinement is uniquely defined
by the following loop, which should always be used as a source of
symmetry information in preference to the above space-group names.
They are only intended as comments.
;
_shelx_estimated_absorpt_t_min 0.998
_shelx_estimated_absorpt_t_max 0.998

loop_
_space_group_symop_operation_xyz
'x, y, z'
'-x, -y, -z'

loop_
_atom_site_label
_atom_site_type_symbol
_atom_site_fract_x
_atom_site_fract_y
_atom_site_fract_z
_atom_site_U_iso_or_equiv
_atom_site_adp_type
_atom_site_occupancy
_atom_site_site_symmetry_order
_atom_site_calc_flag
_atom_site_refinement_flags_posn
_atom_site_refinement_flags_adp
_atom_site_refinement_flags_occupancy
_atom_site_disorder_assembly
_atom_site_disorder_group
C1 C 0.4041(5) 0.1597(3) 0.19617(13) 0.0328(8) Uani 1 1 d . . . . .
C2 C 0.4777(5) 0.1789(2) 0.24846(13) 0.0301(7) Uani 1 1 d . . . . .
C3 C 0.5233(5) 0.1044(3) 0.27415(13) 0.0338(8) Uani 1 1 d . . . . .
H1 H 0.5193 0.0323 0.2597 0.041 Uiso 1 1 calc R U . . .
C4 C 0.5749(5) 0.1532(3) 0.32373(13) 0.0334(8) Uani 1 1 d . . . . .
H2 H 0.6133 0.1213 0.3506 0.040 Uiso 1 1 calc R U . . .
C5 C 0.5619(5) 0.2581(2) 0.32840(12) 0.0307(7) Uani 1 1 d . . . . .
C6 C 0.5980(5) 0.3356(2) 0.37344(12) 0.0290(7) Uani 1 1 d . . . . .
C7 C 0.6082(5) 0.4389(2) 0.37730(12) 0.0303(7) Uani 1 1 d . . . . .
C8 C 0.6510(5) 0.5161(3) 0.42356(13) 0.0326(8) Uani 1 1 d . . . . .
H3 H 0.6704 0.5049 0.4575 0.039 Uiso 1 1 calc R U . . .
C9 C 0.6591(5) 0.6063(3) 0.41093(13) 0.0319(8) Uani 1 1 d . . . . .
H4 H 0.6871 0.6719 0.4339 0.038 Uiso 1 1 calc R U . . .
C10 C 0.6183(5) 0.5870(2) 0.35667(12) 0.0294(7) Uani 1 1 d . . . . .
C11 C 0.6057(4) 0.6620(2) 0.32913(12) 0.0277(7) Uani 1 1 d . . . . .
C12 C 0.5486(5) 0.6456(2) 0.27771(12) 0.0297(7) Uani 1 1 d . . . . .
C13 C 0.5307(5) 0.7212(3) 0.24854(13) 0.0318(8) Uani 1 1 d . . . . .
H5 H 0.5564 0.7935 0.2612 0.038 Uiso 1 1 calc R U . . .
C14 C 0.4725(5) 0.6741(3) 0.20078(13) 0.0322(8) Uani 1 1 d . . . . .
H6 H 0.4502 0.7064 0.1729 0.039 Uiso 1 1 calc R U . . .
C15 C 0.4490(5) 0.5672(2) 0.19828(13) 0.0318(8) Uani 1 1 d . . . . .
C16 C 0.3835(5) 0.4929(3) 0.15614(12) 0.0315(8) Uani 1 1 d . . . . .
C17 C 0.3555(5) 0.3877(3) 0.15252(13) 0.0325(8) Uani 1 1 d . . . . .
C18 C 0.2869(5) 0.3134(3) 0.10841(13) 0.0369(8) Uani 1 1 d . . . . .
H7 H 0.2449 0.3260 0.0761 0.044 Uiso 1 1 calc R U . . .
C19 C 0.2915(5) 0.2214(3) 0.12021(13) 0.0365(8) Uani 1 1 d . . . . .
H8 H 0.2530 0.1562 0.0980 0.044 Uiso 1 1 calc R U . . .
C20 C 0.3634(5) 0.2395(2) 0.17126(12) 0.0314(8) Uani 1 1 d . . . . .
C21 C 0.6315(5) 0.3011(2) 0.42180(12) 0.0300(7) Uani 1 1 d . . . . .
C22 C 0.7965(5) 0.3148(3) 0.44857(13) 0.0346(8) Uani 1 1 d . . . . .
C23 C 0.8255(5) 0.2853(3) 0.49364(13) 0.0364(8) Uani 1 1 d . . . . .
C24 C 0.6863(5) 0.2404(3) 0.51321(13) 0.0362(8) Uani 1 1 d . . . . .
C25 C 0.5213(5) 0.2241(2) 0.48772(12) 0.0324(8) Uani 1 1 d . . . . .
C26 C 0.4947(5) 0.2561(2) 0.44347(13) 0.0309(8) Uani 1 1 d . . . . .
C27 C 0.6535(5) 0.7692(2) 0.35713(12) 0.0294(7) Uani 1 1 d . . . . .
C28 C 0.8258(5) 0.8039(2) 0.37601(13) 0.0320(8) Uani 1 1 d . . . . .
C29 C 0.8736(5) 0.9016(3) 0.40278(13) 0.0352(8) Uani 1 1 d . . . . .
C30 C 0.7453(5) 0.9689(2) 0.41137(14) 0.0362(8) Uani 1 1 d . . . . .
C31 C 0.5718(5) 0.9383(3) 0.39381(13) 0.0341(8) Uani 1 1 d . . . . .
C32 C 0.5285(5) 0.8407(3) 0.36642(13) 0.0316(8) Uani 1 1 d . . . . .
C33 C 0.3388(5) 0.5309(3) 0.10984(13) 0.0338(8) Uani 1 1 d . . . . .
C34 C 0.4702(5) 0.5608(3) 0.08109(14) 0.0387(9) Uani 1 1 d . . . . .
C35 C 0.4314(6) 0.5999(3) 0.03917(14) 0.0408(9) Uani 1 1 d . . . . .
C36 C 0.2577(6) 0.6088(3) 0.02504(13) 0.0423(9) Uani 1 1 d . . . . .
C37 C 0.1242(5) 0.5809(3) 0.05231(13) 0.0388(9) Uani 1 1 d . . . . .
C38 C 0.1659(5) 0.5426(3) 0.09418(13) 0.0371(8) Uani 1 1 d . . . . .
C39 C -0.0753(5) 0.0897(3) 0.18902(13) 0.0328(8) Uani 1 1 d . . . . .
C40 C -0.1005(5) -0.0007(3) 0.15057(13) 0.0338(8) Uani 1 1 d . . . . .
C41 C -0.1769(5) 0.0009(3) 0.10203(13) 0.0365(8) Uani 1 1 d . . . . .
C42 C -0.2036(5) -0.0890(3) 0.06443(14) 0.0431(9) Uani 1 1 d . . . . .
H9 H -0.2522 -0.0887 0.0306 0.052 Uiso 1 1 calc R U . . .
C43 C -0.1597(6) -0.1783(3) 0.07628(15) 0.0449(9) Uani 1 1 d . . . . .
H10 H -0.1816 -0.2405 0.0503 0.054 Uiso 1 1 calc R U . . .
C44 C -0.0858(5) -0.1830(3) 0.12374(14) 0.0395(9) Uani 1 1 d . . . . .
H11 H -0.0590 -0.2474 0.1308 0.047 Uiso 1 1 calc R U . . .
C45 C -0.0505(5) -0.0931(3) 0.16132(14) 0.0369(8) Uani 1 1 d . . . . .
C46 C -0.0047(5) 0.0869(3) 0.23786(13) 0.0310(8) Uani 1 1 d . . . . .
C47 C 0.0433(5) -0.0059(2) 0.24822(13) 0.0323(8) Uani 1 1 d . . . . .
C48 C 0.1014(5) -0.0079(3) 0.29784(13) 0.0374(8) Uani 1 1 d . . . . .
H12 H 0.1292 -0.0711 0.3061 0.045 Uiso 1 1 calc R U . . .
C49 C 0.1188(5) 0.0807(3) 0.33487(14) 0.0381(8) Uani 1 1 d . . . . .
H13 H 0.1608 0.0783 0.3690 0.046 Uiso 1 1 calc R U . . .
C50 C 0.0791(5) 0.1733(3) 0.32566(14) 0.0359(8) Uani 1 1 d . . . . .
H14 H 0.0963 0.2342 0.3526 0.043 Uiso 1 1 calc R U . . .
C51 C 0.0145(5) 0.1774(2) 0.27723(13) 0.0310(8) Uani 1 1 d . . . . .
C52 C -0.1194(5) 0.1812(3) 0.17829(13) 0.0327(8) Uani 1 1 d . . . . .
C53 C -0.0925(5) 0.2717(3) 0.21724(13) 0.0343(8) Uani 1 1 d . . . . .
C54 C -0.1292(5) 0.3632(3) 0.20563(14) 0.0387(9) Uani 1 1 d . . . . .
H15 H -0.1063 0.4262 0.2311 0.046 Uiso 1 1 calc R U . . .
C55 C -0.1988(5) 0.3627(3) 0.15714(14) 0.0392(9) Uani 1 1 d . . . . .
H16 H -0.2254 0.4265 0.1495 0.047 Uiso 1 1 calc R U . . .
C56 C -0.2322(5) 0.2752(3) 0.11917(14) 0.0388(9) Uani 1 1 d . . . . .
H17 H -0.2830 0.2779 0.0859 0.047 Uiso 1 1 calc R U . . .
C57 C -0.1920(5) 0.1840(3) 0.12944(13) 0.0348(8) Uani 1 1 d . . . . .
C58 C -0.3180(6) 0.0934(3) 0.04382(14) 0.0444(9) Uani 1 1 d . . . . .
H18 H -0.4028 0.1485 0.0491 0.053 Uiso 1 1 calc R U . . .
H19 H -0.3909 0.0267 0.0304 0.053 Uiso 1 1 calc R U . . .
C59 C -0.1909(6) 0.1109(3) 0.00459(14) 0.0464(10) Uani 1 1 d . . . . .
H20 H -0.1067 0.0555 -0.0012 0.056 Uiso 1 1 calc R U . . .
H21 H -0.1175 0.1775 0.0178 0.056 Uiso 1 1 calc R U . . .
C60 C -0.2918(6) 0.1121(3) -0.04587(15) 0.0508(10) Uani 1 1 d . . . . .
H30 H -0.3493 0.0429 -0.0617 0.076 Uiso 1 1 calc R U . . .
H31 H -0.2065 0.1332 -0.0693 0.076 Uiso 1 1 calc R U . . .
H32 H -0.3855 0.1611 -0.0396 0.076 Uiso 1 1 calc R U . . .
C61 C 0.1024(5) -0.1857(3) 0.21778(14) 0.0365(8) Uani 1 1 d . . . . .
H22 H 0.2087 -0.1669 0.2435 0.044 Uiso 1 1 calc R U . . .
H23 H 0.1444 -0.2257 0.1850 0.044 Uiso 1 1 calc R U . . .
C62 C -0.0362(5) -0.2509(3) 0.23714(14) 0.0392(9) Uani 1 1 d . . . . .
H24 H -0.1394 -0.2727 0.2106 0.047 Uiso 1 1 calc R U . . .
H25 H -0.0833 -0.2094 0.2688 0.047 Uiso 1 1 calc R U . . .
C63 C 0.0386(5) -0.3443(3) 0.24936(15) 0.0403(9) Uani 1 1 d . . . . .
H33 H 0.0828 -0.3864 0.2180 0.060 Uiso 1 1 calc R U . . .
H34 H -0.0571 -0.3847 0.2620 0.060 Uiso 1 1 calc R U . . .
H35 H 0.1394 -0.3231 0.2761 0.060 Uiso 1 1 calc R U . . .
C64 C -0.0320(5) 0.3582(3) 0.30733(14) 0.0358(8) Uani 1 1 d . . . . .
H26 H -0.0575 0.3372 0.3399 0.043 Uiso 1 1 calc R U . . .
H27 H -0.1310 0.3998 0.2993 0.043 Uiso 1 1 calc R U . . .
C65 C 0.1434(5) 0.4238(3) 0.31572(14) 0.0392(9) Uani 1 1 d . . . . .
H28 H 0.1693 0.4464 0.2836 0.047 Uiso 1 1 calc R U . . .
H29 H 0.2434 0.3832 0.3240 0.047 Uiso 1 1 calc R U . . .
C66 C 0.1339(5) 0.5166(3) 0.35934(15) 0.0442(9) Uani 1 1 d . . . . .
H36 H 0.0293 0.5538 0.3522 0.066 Uiso 1 1 calc R U . . .
H37 H 0.2459 0.5621 0.3625 0.066 Uiso 1 1 calc R U . . .
H38 H 0.1204 0.4943 0.3918 0.066 Uiso 1 1 calc R U . . .
N1 N 0.5045(4) 0.2716(2) 0.28161(10) 0.0294(6) Uani 1 1 d . . . . .
H41 H 0.4875 0.3313 0.2740 0.035 Uiso 1 1 calc R U . . .
N2 N 0.5882(4) 0.4853(2) 0.33690(10) 0.0301(6) Uani 1 1 d . . . . .
N3 N 0.4992(4) 0.5530(2) 0.24593(10) 0.0309(6) Uani 1 1 d . . . . .
H40 H 0.4994 0.4931 0.2546 0.037 Uiso 1 1 calc R U . . .
N4 N 0.3994(4) 0.3411(2) 0.19118(10) 0.0318(6) Uani 1 1 d . . . . .
N5 N -0.2257(4) 0.0924(2) 0.09304(11) 0.0395(7) Uani 1 1 d . . . . .
N6 N 0.0295(4) -0.0918(2) 0.20874(11) 0.0358(7) Uani 1 1 d . . . . .
N7 N -0.0332(4) 0.2664(2) 0.26579(11) 0.0345(7) Uani 1 1 d . . . . .
O1 O 0.3736(4) 0.06915(18) 0.17091(9) 0.0434(6) Uani 1 1 d . . . . .
F1 F 0.9393(3) 0.35743(16) 0.43049(8) 0.0411(5) Uani 1 1 d . . . . .
F2 F 0.9896(3) 0.29900(18) 0.51765(8) 0.0502(6) Uani 1 1 d . . . . .
F3 F 0.7131(3) 0.20946(17) 0.55643(8) 0.0480(6) Uani 1 1 d . . . . .
F4 F 0.3850(3) 0.17762(15) 0.50634(7) 0.0404(5) Uani 1 1 d . . . . .
F5 F 0.3284(3) 0.24350(15) 0.42117(7) 0.0386(5) Uani 1 1 d . . . . .
F6 F 0.9578(3) 0.74040(14) 0.36802(7) 0.0357(5) Uani 1 1 d . . . . .
F7 F 1.0445(3) 0.93210(15) 0.42000(8) 0.0429(5) Uani 1 1 d . . . . .
F8 F 0.7901(3) 1.06445(14) 0.43759(8) 0.0477(6) Uani 1 1 d . . . . .
F9 F 0.4444(3) 1.00385(14) 0.40327(8) 0.0413(5) Uani 1 1 d . . . . .
F10 F 0.3564(3) 0.81390(14) 0.34903(7) 0.0358(5) Uani 1 1 d . . . . .
F11 F 0.6431(3) 0.55187(17) 0.09335(8) 0.0482(6) Uani 1 1 d . . . . .
F12 F 0.5629(3) 0.62826(17) 0.01224(8) 0.0521(6) Uani 1 1 d . . . . .
F13 F 0.2158(4) 0.64368(17) -0.01669(8) 0.0544(6) Uani 1 1 d . . . . .
F14 F -0.0477(3) 0.59018(16) 0.03864(8) 0.0483(6) Uani 1 1 d . . . . .
F15 F 0.0306(3) 0.51812(17) 0.12066(8) 0.0451(5) Uani 1 1 d . . . . .
O2 O 0.4732(4) -0.1192(2) 0.16865(12) 0.0552(8) Uani 1 1 d . . . . .
H2A H 0.446(7) -0.043(4) 0.1729(19) 0.083 Uiso 1 1 d . U . . .
H2B H 0.565(7) -0.118(4) 0.153(2) 0.083 Uiso 1 1 d . U . . .

loop_
_atom_site_aniso_label
_atom_site_aniso_U_11
_atom_site_aniso_U_22
_atom_site_aniso_U_33
_atom_site_aniso_U_23
_atom_site_aniso_U_13
_atom_site_aniso_U_12
C1 0.037(2) 0.0277(18) 0.0326(18) 0.0061(15) 0.0015(15) -0.0003(15)
C2 0.0336(19) 0.0273(18) 0.0303(17) 0.0090(14) 0.0015(14) 0.0015(14)
C3 0.039(2) 0.0256(17) 0.0370(19) 0.0088(15) 0.0014(16) 0.0030(15)
C4 0.040(2) 0.0300(18) 0.0313(18) 0.0107(14) 0.0002(15) 0.0022(15)
C5 0.0335(19) 0.0296(18) 0.0308(18) 0.0111(14) 0.0014(15) 0.0031(14)
C6 0.0330(19) 0.0305(18) 0.0252(16) 0.0101(14) 0.0005(14) 0.0030(14)
C7 0.0327(19) 0.0292(18) 0.0287(17) 0.0082(14) -0.0048(14) 0.0018(14)
C8 0.039(2) 0.0300(18) 0.0293(18) 0.0089(14) -0.0014(15) 0.0039(15)
C9 0.037(2) 0.0262(17) 0.0310(18) 0.0039(14) 0.0027(15) 0.0022(15)
C10 0.0319(19) 0.0252(17) 0.0318(18) 0.0083(14) 0.0001(14) 0.0029(14)
C11 0.0274(18) 0.0254(17) 0.0289(17) 0.0052(13) -0.0001(14) -0.0012(13)
C12 0.0333(19) 0.0282(18) 0.0278(17) 0.0073(14) 0.0007(14) 0.0035(14)
C13 0.038(2) 0.0258(17) 0.0325(19) 0.0093(14) 0.0016(15) 0.0027(14)
C14 0.036(2) 0.0322(18) 0.0313(18) 0.0124(15) 0.0048(15) 0.0051(15)
C15 0.040(2) 0.0271(18) 0.0311(18) 0.0110(14) 0.0033(15) 0.0047(15)
C16 0.039(2) 0.0299(18) 0.0272(17) 0.0091(14) 0.0023(15) 0.0035(15)
C17 0.037(2) 0.0302(18) 0.0317(18) 0.0107(14) 0.0000(15) 0.0031(15)
C18 0.046(2) 0.035(2) 0.0301(18) 0.0088(15) -0.0036(16) 0.0021(16)
C19 0.046(2) 0.0303(19) 0.0314(18) 0.0041(15) 0.0007(16) 0.0031(16)
C20 0.038(2) 0.0295(18) 0.0269(17) 0.0059(14) 0.0021(15) 0.0026(15)
C21 0.038(2) 0.0238(17) 0.0280(17) 0.0061(13) -0.0011(15) 0.0032(14)
C22 0.038(2) 0.0310(19) 0.0349(19) 0.0092(15) -0.0011(16) -0.0008(15)
C23 0.040(2) 0.037(2) 0.0309(18) 0.0077(15) -0.0081(16) 0.0029(16)
C24 0.055(2) 0.0308(19) 0.0256(17) 0.0127(14) -0.0003(17) 0.0092(17)
C25 0.043(2) 0.0271(18) 0.0274(17) 0.0074(14) 0.0018(16) 0.0011(15)
C26 0.040(2) 0.0222(17) 0.0308(18) 0.0063(14) -0.0017(15) 0.0045(14)
C27 0.034(2) 0.0268(17) 0.0287(17) 0.0088(14) 0.0007(14) 0.0035(14)
C28 0.041(2) 0.0212(17) 0.0372(19) 0.0118(14) 0.0037(16) 0.0075(15)
C29 0.036(2) 0.0322(19) 0.0378(19) 0.0107(15) -0.0036(16) -0.0009(16)
C30 0.045(2) 0.0212(17) 0.041(2) 0.0053(15) -0.0001(17) 0.0006(15)
C31 0.040(2) 0.0289(18) 0.0362(19) 0.0110(15) 0.0054(16) 0.0096(16)
C32 0.032(2) 0.0294(18) 0.0339(18) 0.0114(15) -0.0038(15) 0.0005(15)
C33 0.044(2) 0.0273(18) 0.0310(18) 0.0088(14) 0.0002(16) 0.0045(15)
C34 0.045(2) 0.036(2) 0.035(2) 0.0088(16) 0.0012(17) 0.0041(17)
C35 0.054(3) 0.036(2) 0.0329(19) 0.0105(16) 0.0050(18) -0.0008(18)
C36 0.071(3) 0.032(2) 0.0269(18) 0.0146(15) -0.0014(19) 0.0038(19)
C37 0.050(2) 0.0308(19) 0.033(2) 0.0053(15) -0.0096(17) 0.0058(17)
C38 0.044(2) 0.035(2) 0.0327(19) 0.0097(16) 0.0007(17) 0.0025(16)
C39 0.031(2) 0.0333(19) 0.0350(19) 0.0108(15) 0.0009(15) 0.0034(15)
C40 0.034(2) 0.0345(19) 0.0335(19) 0.0109(15) 0.0008(15) -0.0003(15)
C41 0.042(2) 0.036(2) 0.0330(19) 0.0107(15) 0.0010(16) 0.0063(16)
C42 0.051(2) 0.044(2) 0.034(2) 0.0085(17) -0.0026(17) 0.0063(18)
C43 0.053(3) 0.039(2) 0.038(2) 0.0006(17) -0.0005(18) 0.0036(18)
C44 0.049(2) 0.0298(19) 0.039(2) 0.0075(16) 0.0005(17) 0.0042(16)
C45 0.042(2) 0.0325(19) 0.038(2) 0.0115(16) 0.0041(16) 0.0035(16)
C46 0.0300(19) 0.0310(18) 0.0337(18) 0.0120(14) -0.0002(14) 0.0024(14)
C47 0.036(2) 0.0277(18) 0.0344(19) 0.0093(15) 0.0014(15) 0.0023(15)
C48 0.041(2) 0.0328(19) 0.039(2) 0.0126(16) -0.0035(17) 0.0020(16)
C49 0.040(2) 0.038(2) 0.036(2) 0.0100(16) -0.0031(16) 0.0056(16)
C50 0.041(2) 0.0295(19) 0.0355(19) 0.0065(15) -0.0055(16) 0.0005(15)
C51 0.034(2) 0.0254(17) 0.0345(18) 0.0098(14) 0.0003(15) 0.0041(14)
C52 0.037(2) 0.0313(19) 0.0320(18) 0.0121(15) 0.0020(15) 0.0031(15)
C53 0.036(2) 0.0325(19) 0.039(2) 0.0163(16) 0.0025(16) 0.0035(15)
C54 0.042(2) 0.033(2) 0.042(2) 0.0101(16) 0.0029(17) 0.0043(16)
C55 0.042(2) 0.037(2) 0.045(2) 0.0218(17) 0.0036(17) 0.0068(17)
C56 0.041(2) 0.044(2) 0.037(2) 0.0185(17) 0.0059(17) 0.0095(17)
C57 0.037(2) 0.036(2) 0.0334(19) 0.0119(15) 0.0054(16) 0.0040(16)
C58 0.050(2) 0.048(2) 0.036(2) 0.0122(17) -0.0042(18) 0.0041(19)
C59 0.057(3) 0.046(2) 0.041(2) 0.0176(18) 0.0062(19) 0.0097(19)
C60 0.060(3) 0.055(3) 0.036(2) 0.0127(18) -0.0018(19) 0.000(2)
C61 0.043(2) 0.0271(18) 0.040(2) 0.0098(15) 0.0011(17) 0.0060(15)
C62 0.046(2) 0.033(2) 0.041(2) 0.0118(16) 0.0059(17) 0.0020(17)
C63 0.049(2) 0.0305(19) 0.043(2) 0.0123(16) 0.0076(18) 0.0037(16)
C64 0.037(2) 0.0308(18) 0.039(2) 0.0056(15) 0.0018(16) 0.0052(15)
C65 0.040(2) 0.033(2) 0.044(2) 0.0068(16) 0.0033(17) 0.0037(16)
C66 0.047(2) 0.032(2) 0.051(2) 0.0049(17) 0.0049(19) -0.0008(17)
N1 0.0380(17) 0.0217(14) 0.0301(15) 0.0091(11) -0.0005(12) 0.0049(12)
N2 0.0331(16) 0.0273(15) 0.0315(15) 0.0094(12) 0.0013(12) 0.0060(12)
N3 0.0404(17) 0.0260(15) 0.0275(14) 0.0082(12) 0.0018(12) 0.0047(12)
N4 0.0379(17) 0.0292(15) 0.0296(15) 0.0097(12) 0.0014(12) 0.0040(12)
N5 0.0461(19) 0.0407(18) 0.0330(16) 0.0110(14) -0.0007(14) 0.0069(14)
N6 0.0457(19) 0.0286(16) 0.0339(16) 0.0090(13) -0.0003(14) 0.0058(13)
N7 0.0412(18) 0.0284(15) 0.0352(16) 0.0113(12) -0.0011(13) 0.0020(13)
O1 0.0647(18) 0.0274(14) 0.0351(14) 0.0040(11) -0.0069(13) 0.0011(12)
F1 0.0388(12) 0.0456(12) 0.0405(12) 0.0163(9) -0.0019(9) -0.0020(10)
F2 0.0439(13) 0.0646(15) 0.0432(12) 0.0206(11) -0.0130(10) -0.0008(11)
F3 0.0616(15) 0.0551(14) 0.0322(11) 0.0214(10) -0.0027(10) 0.0058(11)
F4 0.0530(13) 0.0352(11) 0.0347(11) 0.0119(9) 0.0075(10) -0.0020(10)
F5 0.0380(12) 0.0413(12) 0.0367(11) 0.0127(9) -0.0037(9) -0.0016(9)
F6 0.0381(12) 0.0268(10) 0.0415(11) 0.0062(8) -0.0011(9) 0.0069(8)
F7 0.0413(13) 0.0318(11) 0.0518(13) 0.0056(9) -0.0059(10) -0.0011(9)
F8 0.0570(14) 0.0236(11) 0.0569(14) -0.0004(9) -0.0041(11) 0.0022(9)
F9 0.0473(13) 0.0294(11) 0.0483(12) 0.0082(9) 0.0052(10) 0.0125(9)
F10 0.0394(12) 0.0329(11) 0.0368(11) 0.0111(8) 0.0012(9) 0.0050(9)
F11 0.0458(14) 0.0577(14) 0.0462(13) 0.0210(11) 0.0084(10) 0.0065(11)
F12 0.0678(16) 0.0523(14) 0.0400(12) 0.0185(10) 0.0129(11) -0.0020(12)
F13 0.0880(18) 0.0443(13) 0.0346(12) 0.0193(10) -0.0067(12) 0.0049(12)
F14 0.0572(15) 0.0461(13) 0.0415(12) 0.0120(10) -0.0115(11) 0.0078(11)
F15 0.0437(13) 0.0541(13) 0.0398(12) 0.0168(10) 0.0000(10) 0.0036(10)
O2 0.064(2) 0.0372(16) 0.071(2) 0.0225(15) 0.0138(16) 0.0063(15)

loop_
_atom_type_symbol
_atom_type_description
_atom_type_scat_dispersion_real
_atom_type_scat_dispersion_imag
_atom_type_scat_source
C C 0.0041 0.0020 'International Tables Vol C Tables 4.2.6.8 and 6.1.1.4'
H H 0.0000 0.0000 'International Tables Vol C Tables 4.2.6.8 and 6.1.1.4'
F F 0.0215 0.0127 'International Tables Vol C Tables 4.2.6.8 and 6.1.1.4'
N N 0.0078 0.0041 'International Tables Vol C Tables 4.2.6.8 and 6.1.1.4'
O O 0.0135 0.0075 'International Tables Vol C Tables 4.2.6.8 and 6.1.1.4'

loop_
_geom_angle_atom_site_label_1
_geom_angle_atom_site_label_2
_geom_angle_atom_site_label_3
_geom_angle
_geom_angle_site_symmetry_1
_geom_angle_site_symmetry_3
_geom_angle_publ_flag
O1 C1 C20 117.9(3) . . ?
O1 C1 C2 119.1(3) . . ?
C20 C1 C2 123.0(3) . . ?
N1 C2 C3 108.8(3) . . ?
N1 C2 C1 125.8(3) . . ?
C3 C2 C1 125.3(3) . . ?
C4 C3 C2 107.1(3) . . ?
C4 C3 H1 126.5 . . ?
C2 C3 H1 126.5 . . ?
C3 C4 C5 107.9(3) . . ?
C3 C4 H2 126.1 . . ?
C5 C4 H2 126.1 . . ?
N1 C5 C4 107.6(3) . . ?
N1 C5 C6 125.9(3) . . ?
C4 C5 C6 126.5(3) . . ?
C7 C6 C5 127.0(3) . . ?
C7 C6 C21 116.9(3) . . ?
C5 C6 C21 116.2(3) . . ?
C6 C7 N2 125.4(3) . . ?
C6 C7 C8 125.7(3) . . ?
N2 C7 C8 108.9(3) . . ?
C9 C8 C7 107.5(3) . . ?
C9 C8 H3 126.3 . . ?
C7 C8 H3 126.3 . . ?
C8 C9 C10 107.2(3) . . ?
C8 C9 H4 126.4 . . ?
C10 C9 H4 126.4 . . ?
N2 C10 C11 125.5(3) . . ?
N2 C10 C9 109.8(3) . . ?
C11 C10 C9 124.7(3) . . ?
C12 C11 C10 125.6(3) . . ?
C12 C11 C27 116.9(3) . . ?
C10 C11 C27 117.5(3) . . ?
N3 C12 C11 125.3(3) . . ?
N3 C12 C13 107.7(3) . . ?
C11 C12 C13 127.0(3) . . ?
C14 C13 C12 108.2(3) . . ?
C14 C13 H5 125.9 . . ?
C12 C13 H5 125.9 . . ?
C13 C14 C15 108.0(3) . . ?
C13 C14 H6 126.0 . . ?
C15 C14 H6 126.0 . . ?
N3 C15 C16 126.5(3) . . ?
N3 C15 C14 107.5(3) . . ?
C16 C15 C14 126.0(3) . . ?
C15 C16 C17 127.6(3) . . ?
C15 C16 C33 114.6(3) . . ?
C17 C16 C33 117.8(3) . . ?
N4 C17 C16 124.3(3) . . ?
N4 C17 C18 109.6(3) . . ?
C16 C17 C18 126.0(3) . . ?
C19 C18 C17 107.1(3) . . ?
C19 C18 H7 126.4 . . ?
C17 C18 H7 126.4 . . ?
C18 C19 C20 106.8(3) . . ?
C18 C19 H8 126.6 . . ?
C20 C19 H8 126.6 . . ?
N4 C20 C19 110.4(3) . . ?
N4 C20 C1 126.0(3) . . ?
C19 C20 C1 123.4(3) . . ?
C22 C21 C26 115.6(3) . . ?
C22 C21 C6 123.1(3) . . ?
C26 C21 C6 121.3(3) . . ?
F1 C22 C23 116.9(3) . . ?
F1 C22 C21 120.2(3) . . ?
C23 C22 C21 122.8(3) . . ?
F2 C23 C24 120.4(3) . . ?
F2 C23 C22 120.3(3) . . ?
C24 C23 C22 119.3(3) . . ?
F3 C24 C25 120.0(3) . . ?
F3 C24 C23 120.0(3) . . ?
C25 C24 C23 119.9(3) . . ?
F4 C25 C24 119.9(3) . . ?
F4 C25 C26 120.3(3) . . ?
C24 C25 C26 119.8(3) . . ?
F5 C26 C25 117.7(3) . . ?
F5 C26 C21 119.7(3) . . ?
C25 C26 C21 122.6(3) . . ?
C28 C27 C32 115.4(3) . . ?
C28 C27 C11 121.9(3) . . ?
C32 C27 C11 122.8(3) . . ?
F6 C28 C29 116.9(3) . . ?
F6 C28 C27 119.8(3) . . ?
C29 C28 C27 123.3(3) . . ?
F7 C29 C30 119.9(3) . . ?
F7 C29 C28 121.0(3) . . ?
C30 C29 C28 119.1(3) . . ?
F8 C30 C31 120.3(3) . . ?
F8 C30 C29 119.7(3) . . ?
C31 C30 C29 120.0(3) . . ?
F9 C31 C30 120.1(3) . . ?
F9 C31 C32 120.3(3) . . ?
C30 C31 C32 119.6(3) . . ?
F10 C32 C31 117.8(3) . . ?
F10 C32 C27 119.6(3) . . ?
C31 C32 C27 122.6(3) . . ?
C38 C33 C34 115.9(3) . . ?
C38 C33 C16 122.3(3) . . ?
C34 C33 C16 121.7(3) . . ?
F11 C34 C35 117.3(3) . . ?
F11 C34 C33 120.2(3) . . ?
C35 C34 C33 122.5(4) . . ?
F12 C35 C36 120.1(3) . . ?
F12 C35 C34 120.7(4) . . ?
C36 C35 C34 119.2(4) . . ?
F13 C36 C37 119.2(4) . . ?
F13 C36 C35 120.3(4) . . ?
C37 C36 C35 120.4(3) . . ?
F14 C37 C36 120.6(3) . . ?
F14 C37 C38 119.9(4) . . ?
C36 C37 C38 119.4(4) . . ?
F15 C38 C33 119.9(3) . . ?
F15 C38 C37 117.5(3) . . ?
C33 C38 C37 122.6(4) . . ?
C52 C39 C46 120.4(3) . . ?
C52 C39 C40 120.0(3) . . ?
C46 C39 C40 119.6(3) . . ?
C41 C40 C39 119.9(3) . . ?
C41 C40 C45 120.4(3) . . ?
C39 C40 C45 119.7(3) . . ?
N5 C41 C42 121.6(3) . . ?
N5 C41 C40 118.8(3) . . ?
C42 C41 C40 119.6(3) . . ?
C43 C42 C41 119.0(3) . . ?
C43 C42 H9 120.5 . . ?
C41 C42 H9 120.5 . . ?
C42 C43 C44 123.1(4) . . ?
C42 C43 H10 118.5 . . ?
C44 C43 H10 118.5 . . ?
C43 C44 C45 118.9(3) . . ?
C43 C44 H11 120.6 . . ?
C45 C44 H11 120.6 . . ?
N6 C45 C44 121.9(3) . . ?
N6 C45 C40 119.1(3) . . ?
C44 C45 C40 119.0(3) . . ?
C39 C46 C47 120.1(3) . . ?
C39 C46 C51 119.7(3) . . ?
C47 C46 C51 120.2(3) . . ?
N6 C47 C48 122.2(3) . . ?
N6 C47 C46 118.8(3) . . ?
C48 C47 C46 119.0(3) . . ?
C49 C48 C47 119.3(3) . . ?
C49 C48 H12 120.3 . . ?
C47 C48 H12 120.3 . . ?
C48 C49 C50 123.2(3) . . ?
C48 C49 H13 118.4 . . ?
C50 C49 H13 118.4 . . ?
C51 C50 C49 119.0(3) . . ?
C51 C50 H14 120.5 . . ?
C49 C50 H14 120.5 . . ?
N7 C51 C50 122.1(3) . . ?
N7 C51 C46 118.6(3) . . ?
C50 C51 C46 119.3(3) . . ?
C39 C52 C57 120.5(3) . . ?
C39 C52 C53 119.4(3) . . ?
C57 C52 C53 120.0(3) . . ?
N7 C53 C54 121.7(3) . . ?
N7 C53 C52 119.2(3) . . ?
C54 C53 C52 119.1(3) . . ?
C55 C54 C53 118.9(3) . . ?
C55 C54 H15 120.5 . . ?
C53 C54 H15 120.5 . . ?
C56 C55 C54 123.0(3) . . ?
C56 C55 H16 118.5 . . ?
C54 C55 H16 118.5 . . ?
C57 C56 C55 119.0(3) . . ?
C57 C56 H17 120.5 . . ?
C55 C56 H17 120.5 . . ?
C56 C57 N5 121.9(3) . . ?
C56 C57 C52 119.9(3) . . ?
N5 C57 C52 118.2(3) . . ?
N5 C58 C59 112.9(3) . . ?
N5 C58 H18 109.0 . . ?
C59 C58 H18 109.0 . . ?
N5 C58 H19 109.0 . . ?
C59 C58 H19 109.0 . . ?
H18 C58 H19 107.8 . . ?
C58 C59 C60 111.3(4) . . ?
C58 C59 H20 109.4 . . ?
C60 C59 H20 109.4 . . ?
C58 C59 H21 109.4 . . ?
C60 C59 H21 109.4 . . ?
H20 C59 H21 108.0 . . ?
C59 C60 H30 109.5 . . ?
C59 C60 H31 109.5 . . ?
H30 C60 H31 109.5 . . ?
C59 C60 H32 109.5 . . ?
H30 C60 H32 109.5 . . ?
H31 C60 H32 109.5 . . ?
N6 C61 C62 111.5(3) . . ?
N6 C61 H22 109.3 . . ?
C62 C61 H22 109.3 . . ?
N6 C61 H23 109.3 . . ?
C62 C61 H23 109.3 . . ?
H22 C61 H23 108.0 . . ?
C61 C62 C63 112.3(3) . . ?
C61 C62 H24 109.1 . . ?
C63 C62 H24 109.1 . . ?
C61 C62 H25 109.1 . . ?
C63 C62 H25 109.1 . . ?
H24 C62 H25 107.9 . . ?
C62 C63 H33 109.5 . . ?
C62 C63 H34 109.5 . . ?
H33 C63 H34 109.5 . . ?
C62 C63 H35 109.5 . . ?
H33 C63 H35 109.5 . . ?
H34 C63 H35 109.5 . . ?
N7 C64 C65 113.5(3) . . ?
N7 C64 H26 108.9 . . ?
C65 C64 H26 108.9 . . ?
N7 C64 H27 108.9 . . ?
C65 C64 H27 108.9 . . ?
H26 C64 H27 107.7 . . ?
C64 C65 C66 110.2(3) . . ?
C64 C65 H28 109.6 . . ?
C66 C65 H28 109.6 . . ?
C64 C65 H29 109.6 . . ?
C66 C65 H29 109.6 . . ?
H28 C65 H29 108.1 . . ?
C65 C66 H36 109.5 . . ?
C65 C66 H37 109.5 . . ?
H36 C66 H37 109.5 . . ?
C65 C66 H38 109.5 . . ?
H36 C66 H38 109.5 . . ?
H37 C66 H38 109.5 . . ?
C2 N1 C5 108.6(3) . . ?
C2 N1 H41 125.7 . . ?
C5 N1 H41 125.7 . . ?
C10 N2 C7 106.6(3) . . ?
C12 N3 C15 108.6(3) . . ?
C12 N3 H40 125.7 . . ?
C15 N3 H40 125.7 . . ?
C20 N4 C17 105.9(3) . . ?
C41 N5 C57 122.4(3) . . ?
C41 N5 C58 119.1(3) . . ?
C57 N5 C58 118.5(3) . . ?
C45 N6 C47 122.1(3) . . ?
C45 N6 C61 118.9(3) . . ?
C47 N6 C61 118.9(3) . . ?
C51 N7 C53 122.5(3) . . ?
C51 N7 C64 119.1(3) . . ?
C53 N7 C64 118.3(3) . . ?
H2A O2 H2B 99(4) . . ?

loop_
_geom_bond_atom_site_label_1
_geom_bond_atom_site_label_2
_geom_bond_distance
_geom_bond_site_symmetry_2
_geom_bond_publ_flag
C1 O1 1.241(4) . ?
C1 C20 1.415(5) . ?
C1 C2 1.423(5) . ?
C2 N1 1.341(4) . ?
C2 C3 1.377(4) . ?
C3 C4 1.351(5) . ?
C3 H1 0.9500 . ?
C4 C5 1.388(5) . ?
C4 H2 0.9500 . ?
C5 N1 1.345(4) . ?
C5 C6 1.392(5) . ?
C6 C7 1.356(5) . ?
C6 C21 1.473(4) . ?
C7 N2 1.360(4) . ?
C7 C8 1.418(5) . ?
C8 C9 1.319(5) . ?
C8 H3 0.9500 . ?
C9 C10 1.416(5) . ?
C9 H4 0.9500 . ?
C10 N2 1.337(4) . ?
C10 C11 1.373(4) . ?
C11 C12 1.370(4) . ?
C11 C27 1.465(4) . ?
C12 N3 1.344(4) . ?
C12 C13 1.412(4) . ?
C13 C14 1.315(5) . ?
C13 H5 0.9500 . ?
C14 C15 1.412(5) . ?
C14 H6 0.9500 . ?
C15 N3 1.357(4) . ?
C15 C16 1.358(5) . ?
C16 C17 1.384(5) . ?
C16 C33 1.462(4) . ?
C17 N4 1.351(4) . ?
C17 C18 1.397(5) . ?
C18 C19 1.336(5) . ?
C18 H7 0.9500 . ?
C19 C20 1.390(5) . ?
C19 H8 0.9500 . ?
C20 N4 1.342(4) . ?
C21 C22 1.357(5) . ?
C21 C26 1.360(5) . ?
C22 F1 1.328(4) . ?
C22 C23 1.352(5) . ?
C23 F2 1.320(4) . ?
C23 C24 1.342(5) . ?
C24 F3 1.314(4) . ?
C24 C25 1.341(5) . ?
C25 F4 1.323(4) . ?
C25 C26 1.347(5) . ?
C26 F5 1.317(4) . ?
C27 C28 1.352(5) . ?
C27 C32 1.366(5) . ?
C28 F6 1.330(4) . ?
C28 C29 1.350(5) . ?
C29 F7 1.323(4) . ?
C29 C30 1.343(5) . ?
C30 F8 1.318(4) . ?
C30 C31 1.343(5) . ?
C31 F9 1.325(4) . ?
C31 C32 1.348(5) . ?
C32 F10 1.325(4) . ?
C33 C38 1.352(5) . ?
C33 C34 1.360(5) . ?
C34 F11 1.321(4) . ?
C34 C35 1.357(5) . ?
C35 F12 1.322(4) . ?
C35 C36 1.338(6) . ?
C36 F13 1.325(4) . ?
C36 C37 1.336(5) . ?
C37 F14 1.323(4) . ?
C37 C38 1.354(5) . ?
C38 F15 1.318(4) . ?
C39 C52 1.371(5) . ?
C39 C46 1.380(5) . ?
C39 C40 1.387(5) . ?
C40 C41 1.383(5) . ?
C40 C45 1.396(5) . ?
C41 N5 1.364(4) . ?
C41 C42 1.371(5) . ?
C42 C43 1.355(5) . ?
C42 H9 0.9500 . ?
C43 C44 1.362(5) . ?
C43 H10 0.9500 . ?
C44 C45 1.375(5) . ?
C44 H11 0.9500 . ?
C45 N6 1.357(4) . ?
C46 C47 1.392(4) . ?
C46 C51 1.400(5) . ?
C47 N6 1.361(4) . ?
C47 C48 1.370(5) . ?
C48 C49 1.350(5) . ?
C48 H12 0.9500 . ?
C49 C50 1.361(5) . ?
C49 H13 0.9500 . ?
C50 C51 1.361(5) . ?
C50 H14 0.9500 . ?
C51 N7 1.355(4) . ?
C52 C57 1.385(5) . ?
C52 C53 1.396(5) . ?
C53 N7 1.357(4) . ?
C53 C54 1.366(5) . ?
C54 C55 1.358(5) . ?
C54 H15 0.9500 . ?
C55 C56 1.357(5) . ?
C55 H16 0.9500 . ?
C56 C57 1.355(5) . ?
C56 H17 0.9500 . ?
C57 N5 1.375(5) . ?
C58 N5 1.444(4) . ?
C58 C59 1.486(5) . ?
C58 H18 0.9900 . ?
C58 H19 0.9900 . ?
C59 C60 1.501(5) . ?
C59 H20 0.9900 . ?
C59 H21 0.9900 . ?
C60 H30 0.9800 . ?
C60 H31 0.9800 . ?
C60 H32 0.9800 . ?
C61 N6 1.461(4) . ?
C61 C62 1.486(5) . ?
C61 H22 0.9900 . ?
C61 H23 0.9900 . ?
C62 C63 1.491(5) . ?
C62 H24 0.9900 . ?
C62 H25 0.9900 . ?
C63 H33 0.9800 . ?
C63 H34 0.9800 . ?
C63 H35 0.9800 . ?
C64 N7 1.451(4) . ?
C64 C65 1.489(5) . ?
C64 H26 0.9900 . ?
C64 H27 0.9900 . ?
C65 C66 1.500(5) . ?
C65 H28 0.9900 . ?
C65 H29 0.9900 . ?
C66 H36 0.9800 . ?
C66 H37 0.9800 . ?
C66 H38 0.9800 . ?
N1 H41 0.8800 . ?
N3 H40 0.8800 . ?
O2 H2A 1.03(5) . ?
O2 H2B 0.82(5) . ?

loop_
_geom_torsion_atom_site_label_1
_geom_torsion_atom_site_label_2
_geom_torsion_atom_site_label_3
_geom_torsion_atom_site_label_4
_geom_torsion
_geom_torsion_site_symmetry_1
_geom_torsion_site_symmetry_2
_geom_torsion_site_symmetry_3
_geom_torsion_site_symmetry_4
_geom_torsion_publ_flag
O1 C1 C2 N1 -174.6(3) . . . . ?
C20 C1 C2 N1 5.4(6) . . . . ?
O1 C1 C2 C3 1.6(6) . . . . ?
C20 C1 C2 C3 -178.5(3) . . . . ?
N1 C2 C3 C4 1.2(4) . . . . ?
C1 C2 C3 C4 -175.5(3) . . . . ?
C2 C3 C4 C5 -0.4(4) . . . . ?
C3 C4 C5 N1 -0.6(4) . . . . ?
C3 C4 C5 C6 178.2(3) . . . . ?
N1 C5 C6 C7 -10.4(6) . . . . ?
C4 C5 C6 C7 171.0(4) . . . . ?
N1 C5 C6 C21 170.7(3) . . . . ?
C4 C5 C6 C21 -7.9(5) . . . . ?
C5 C6 C7 N2 -1.4(6) . . . . ?
C21 C6 C7 N2 177.5(3) . . . . ?
C5 C6 C7 C8 -177.8(3) . . . . ?
C21 C6 C7 C8 1.1(5) . . . . ?
C6 C7 C8 C9 176.0(3) . . . . ?
N2 C7 C8 C9 -0.9(4) . . . . ?
C7 C8 C9 C10 1.0(4) . . . . ?
C8 C9 C10 N2 -0.7(4) . . . . ?
C8 C9 C10 C11 177.1(3) . . . . ?
N2 C10 C11 C12 4.6(6) . . . . ?
C9 C10 C11 C12 -173.0(3) . . . . ?
N2 C10 C11 C27 -176.8(3) . . . . ?
C9 C10 C11 C27 5.7(5) . . . . ?
C10 C11 C12 N3 -1.3(6) . . . . ?
C27 C11 C12 N3 -180.0(3) . . . . ?
C10 C11 C12 C13 178.7(3) . . . . ?
C27 C11 C12 C13 0.0(5) . . . . ?
N3 C12 C13 C14 -0.1(4) . . . . ?
C11 C12 C13 C14 179.9(3) . . . . ?
C12 C13 C14 C15 0.8(4) . . . . ?
C13 C14 C15 N3 -1.3(4) . . . . ?
C13 C14 C15 C16 177.1(4) . . . . ?
N3 C15 C16 C17 -0.6(6) . . . . ?
C14 C15 C16 C17 -178.7(4) . . . . ?
N3 C15 C16 C33 179.5(3) . . . . ?
C14 C15 C16 C33 1.3(5) . . . . ?
C15 C16 C17 N4 -3.6(6) . . . . ?
C33 C16 C17 N4 176.3(3) . . . . ?
C15 C16 C17 C18 179.7(4) . . . . ?
C33 C16 C17 C18 -0.3(6) . . . . ?
N4 C17 C18 C19 -0.8(4) . . . . ?
C16 C17 C18 C19 176.3(4) . . . . ?
C17 C18 C19 C20 -0.3(4) . . . . ?
C18 C19 C20 N4 1.2(4) . . . . ?
C18 C19 C20 C1 -174.3(3) . . . . ?
O1 C1 C20 N4 -174.9(3) . . . . ?
C2 C1 C20 N4 5.2(6) . . . . ?
O1 C1 C20 C19 0.0(5) . . . . ?
C2 C1 C20 C19 -180.0(3) . . . . ?
C7 C6 C21 C22 -67.9(5) . . . . ?
C5 C6 C21 C22 111.2(4) . . . . ?
C7 C6 C21 C26 109.7(4) . . . . ?
C5 C6 C21 C26 -71.2(4) . . . . ?
C26 C21 C22 F1 179.6(3) . . . . ?
C6 C21 C22 F1 -2.7(5) . . . . ?
C26 C21 C22 C23 0.5(5) . . . . ?
C6 C21 C22 C23 178.3(3) . . . . ?
F1 C22 C23 F2 -0.2(5) . . . . ?
C21 C22 C23 F2 178.9(3) . . . . ?
F1 C22 C23 C24 -179.0(3) . . . . ?
C21 C22 C23 C24 0.1(6) . . . . ?
F2 C23 C24 F3 -0.2(5) . . . . ?
C22 C23 C24 F3 178.7(3) . . . . ?
F2 C23 C24 C25 -178.1(3) . . . . ?
C22 C23 C24 C25 0.8(5) . . . . ?
F3 C24 C25 F4 0.5(5) . . . . ?
C23 C24 C25 F4 178.4(3) . . . . ?
F3 C24 C25 C26 179.9(3) . . . . ?
C23 C24 C25 C26 -2.2(5) . . . . ?
F4 C25 C26 F5 2.9(5) . . . . ?
C24 C25 C26 F5 -176.5(3) . . . . ?
F4 C25 C26 C21 -177.7(3) . . . . ?
C24 C25 C26 C21 2.9(5) . . . . ?
C22 C21 C26 F5 177.4(3) . . . . ?
C6 C21 C26 F5 -0.4(5) . . . . ?
C22 C21 C26 C25 -2.0(5) . . . . ?
C6 C21 C26 C25 -179.8(3) . . . . ?
C12 C11 C27 C28 -114.1(4) . . . . ?
C10 C11 C27 C28 67.2(4) . . . . ?
C12 C11 C27 C32 66.5(4) . . . . ?
C10 C11 C27 C32 -112.2(4) . . . . ?
C32 C27 C28 F6 -178.7(3) . . . . ?
C11 C27 C28 F6 1.9(5) . . . . ?
C32 C27 C28 C29 0.7(5) . . . . ?
C11 C27 C28 C29 -178.8(3) . . . . ?
F6 C28 C29 F7 0.1(5) . . . . ?
C27 C28 C29 F7 -179.3(3) . . . . ?
F6 C28 C29 C30 179.3(3) . . . . ?
C27 C28 C29 C30 -0.1(5) . . . . ?
F7 C29 C30 F8 -1.0(5) . . . . ?
C28 C29 C30 F8 179.8(3) . . . . ?
F7 C29 C30 C31 179.8(3) . . . . ?
C28 C29 C30 C31 0.6(5) . . . . ?
F8 C30 C31 F9 -0.7(5) . . . . ?
C29 C30 C31 F9 178.4(3) . . . . ?
F8 C30 C31 C32 179.1(3) . . . . ?
C29 C30 C31 C32 -1.7(5) . . . . ?
F9 C31 C32 F10 0.9(5) . . . . ?
C30 C31 C32 F10 -178.9(3) . . . . ?
F9 C31 C32 C27 -177.7(3) . . . . ?
C30 C31 C32 C27 2.5(5) . . . . ?
C28 C27 C32 F10 179.5(3) . . . . ?
C11 C27 C32 F10 -1.0(5) . . . . ?
C28 C27 C32 C31 -1.9(5) . . . . ?
C11 C27 C32 C31 177.5(3) . . . . ?
C15 C16 C33 C38 -102.0(4) . . . . ?
C17 C16 C33 C38 78.0(5) . . . . ?
C15 C16 C33 C34 75.1(4) . . . . ?
C17 C16 C33 C34 -104.9(4) . . . . ?
C38 C33 C34 F11 -179.8(3) . . . . ?
C16 C33 C34 F11 2.9(5) . . . . ?
C38 C33 C34 C35 -0.1(5) . . . . ?
C16 C33 C34 C35 -177.4(3) . . . . ?
F11 C34 C35 F12 -0.4(5) . . . . ?
C33 C34 C35 F12 179.9(3) . . . . ?
F11 C34 C35 C36 179.1(3) . . . . ?
C33 C34 C35 C36 -0.6(6) . . . . ?
F12 C35 C36 F13 1.6(5) . . . . ?
C34 C35 C36 F13 -177.9(3) . . . . ?
F12 C35 C36 C37 -179.5(3) . . . . ?
C34 C35 C36 C37 1.0(6) . . . . ?
F13 C36 C37 F14 -1.5(5) . . . . ?
C35 C36 C37 F14 179.6(3) . . . . ?
F13 C36 C37 C38 178.2(3) . . . . ?
C35 C36 C37 C38 -0.7(6) . . . . ?
C34 C33 C38 F15 -178.2(3) . . . . ?
C16 C33 C38 F15 -0.9(5) . . . . ?
C34 C33 C38 C37 0.5(5) . . . . ?
C16 C33 C38 C37 177.8(3) . . . . ?
F14 C37 C38 F15 -1.7(5) . . . . ?
C36 C37 C38 F15 178.6(3) . . . . ?
F14 C37 C38 C33 179.7(3) . . . . ?
C36 C37 C38 C33 -0.1(6) . . . . ?
C52 C39 C40 C41 -2.5(5) . . . . ?
C46 C39 C40 C41 177.8(3) . . . . ?
C52 C39 C40 C45 178.2(3) . . . . ?
C46 C39 C40 C45 -1.5(5) . . . . ?
C39 C40 C41 N5 0.1(5) . . . . ?
C45 C40 C41 N5 179.4(3) . . . . ?
C39 C40 C41 C42 -179.1(3) . . . . ?
C45 C40 C41 C42 0.1(6) . . . . ?
N5 C41 C42 C43 -177.2(4) . . . . ?
C40 C41 C42 C43 2.1(6) . . . . ?
C41 C42 C43 C44 -1.6(6) . . . . ?
C42 C43 C44 C45 -1.2(6) . . . . ?
C43 C44 C45 N6 -177.4(4) . . . . ?
C43 C44 C45 C40 3.4(6) . . . . ?
C41 C40 C45 N6 177.9(3) . . . . ?
C39 C40 C45 N6 -2.8(5) . . . . ?
C41 C40 C45 C44 -2.9(6) . . . . ?
C39 C40 C45 C44 176.4(3) . . . . ?
C52 C39 C46 C47 -178.7(3) . . . . ?
C40 C39 C46 C47 1.0(5) . . . . ?
C52 C39 C46 C51 2.7(5) . . . . ?
C40 C39 C46 C51 -177.6(3) . . . . ?
C39 C46 C47 N6 3.8(5) . . . . ?
C51 C46 C47 N6 -177.6(3) . . . . ?
C39 C46 C47 C48 -175.6(3) . . . . ?
C51 C46 C47 C48 2.9(5) . . . . ?
N6 C47 C48 C49 177.5(3) . . . . ?
C46 C47 C48 C49 -3.1(5) . . . . ?
C47 C48 C49 C50 0.8(6) . . . . ?
C48 C49 C50 C51 1.6(6) . . . . ?
C49 C50 C51 N7 177.9(3) . . . . ?
C49 C50 C51 C46 -1.8(5) . . . . ?
C39 C46 C51 N7 -1.6(5) . . . . ?
C47 C46 C51 N7 179.9(3) . . . . ?
C39 C46 C51 C50 178.1(3) . . . . ?
C47 C46 C51 C50 -0.5(5) . . . . ?
C46 C39 C52 C57 -179.4(3) . . . . ?
C40 C39 C52 C57 1.0(5) . . . . ?
C46 C39 C52 C53 0.0(5) . . . . ?
C40 C39 C52 C53 -179.7(3) . . . . ?
C39 C52 C53 N7 -3.8(5) . . . . ?
C57 C52 C53 N7 175.5(3) . . . . ?
C39 C52 C53 C54 177.1(3) . . . . ?
C57 C52 C53 C54 -3.6(5) . . . . ?
N7 C53 C54 C55 -176.0(3) . . . . ?
C52 C53 C54 C55 3.1(5) . . . . ?
C53 C54 C55 C56 -0.8(6) . . . . ?
C54 C55 C56 C57 -1.1(6) . . . . ?
C55 C56 C57 N5 178.7(3) . . . . ?
C55 C56 C57 C52 0.6(6) . . . . ?
C39 C52 C57 C56 -178.9(3) . . . . ?
C53 C52 C57 C56 1.7(5) . . . . ?
C39 C52 C57 N5 2.9(5) . . . . ?
C53 C52 C57 N5 -176.4(3) . . . . ?
N5 C58 C59 C60 -179.6(3) . . . . ?
N6 C61 C62 C63 -176.8(3) . . . . ?
N7 C64 C65 C66 -179.7(3) . . . . ?
C3 C2 N1 C5 -1.6(4) . . . . ?
C1 C2 N1 C5 175.1(3) . . . . ?
C4 C5 N1 C2 1.4(4) . . . . ?
C6 C5 N1 C2 -177.5(3) . . . . ?
C11 C10 N2 C7 -177.7(3) . . . . ?
C9 C10 N2 C7 0.1(4) . . . . ?
C6 C7 N2 C10 -176.5(3) . . . . ?
C8 C7 N2 C10 0.5(4) . . . . ?
C11 C12 N3 C15 179.3(3) . . . . ?
C13 C12 N3 C15 -0.8(4) . . . . ?
C16 C15 N3 C12 -177.2(3) . . . . ?
C14 C15 N3 C12 1.2(4) . . . . ?
C19 C20 N4 C17 -1.7(4) . . . . ?
C1 C20 N4 C17 173.7(3) . . . . ?
C16 C17 N4 C20 -175.6(3) . . . . ?
C18 C17 N4 C20 1.5(4) . . . . ?
C42 C41 N5 C57 -176.8(4) . . . . ?
C40 C41 N5 C57 3.9(5) . . . . ?
C42 C41 N5 C58 3.9(5) . . . . ?
C40 C41 N5 C58 -175.3(3) . . . . ?
C56 C57 N5 C41 176.4(3) . . . . ?
C52 C57 N5 C41 -5.4(5) . . . . ?
C56 C57 N5 C58 -4.3(5) . . . . ?
C52 C57 N5 C58 173.8(3) . . . . ?
C59 C58 N5 C41 -91.0(4) . . . . ?
C59 C58 N5 C57 89.7(4) . . . . ?
C44 C45 N6 C47 -171.3(3) . . . . ?
C40 C45 N6 C47 7.9(5) . . . . ?
C44 C45 N6 C61 8.5(5) . . . . ?
C40 C45 N6 C61 -172.3(3) . . . . ?
C48 C47 N6 C45 171.0(3) . . . . ?
C46 C47 N6 C45 -8.4(5) . . . . ?
C48 C47 N6 C61 -8.7(5) . . . . ?
C46 C47 N6 C61 171.8(3) . . . . ?
C62 C61 N6 C45 -90.2(4) . . . . ?
C62 C61 N6 C47 89.6(4) . . . . ?
C50 C51 N7 C53 177.9(3) . . . . ?
C46 C51 N7 C53 -2.4(5) . . . . ?
C50 C51 N7 C64 -6.0(5) . . . . ?
C46 C51 N7 C64 173.6(3) . . . . ?
C54 C53 N7 C51 -175.8(3) . . . . ?
C52 C53 N7 C51 5.1(5) . . . . ?
C54 C53 N7 C64 8.1(5) . . . . ?
C52 C53 N7 C64 -170.9(3) . . . . ?
C65 C64 N7 C51 92.3(4) . . . . ?
C65 C64 N7 C53 -91.5(4) . . . . ?
